data_5000148
loop_
_publ_author_name
'Choi, C. S.'
'Prince, E.'

_publ_section_title
;
 The crystal structure of cyclotrimethylenetrinitramine
;
_journal_issue 9
_journal_name_full 'Acta Crystallographica Section B'
_journal_page_first 2857
_journal_page_last 2862
_journal_paper_doi 10.1107/S0567740872007046
_journal_volume 28
_journal_year 1972
_chemical_formula_sum 'C3 H6 N6 O6'
_space_group_IT_number 61
_symmetry_cell_setting orthorhombic
_symmetry_Int_Tables_number 61
_symmetry_space_group_name_Hall '-P 2ac 2ab'
_symmetry_space_group_name_H-M 'P b c a'
_cell_angle_alpha 90
_cell_angle_beta 90
_cell_angle_gamma 90
_cell_formula_units_Z 8
_cell_length_a 13.182(2)
_cell_length_b 11.574(2)
_cell_length_c 10.709(2)
_cod_database_code 5000148

loop_
_symmetry_equiv_pos_site_id
_symmetry_equiv_pos_as_xyz
1 x,y,z
2 1/2-x,1/2+y,z
3 x,1/2-y,1/2+z
4 1/2-x,-y,1/2+z
5 -x,-y,-z
6 -1/2+x,-1/2-y,-z
7 -x,-1/2+y,-1/2-z
8 -1/2+x,y,-1/2-z

loop_
_atom_site_label
_atom_site_type_symbol
_atom_site_fract_x
_atom_site_fract_y
_atom_site_fract_z
C1 C 0.18390 0.35780 0.44000
C2 C 0.05030 0.24400 0.33950
C3 C 0.14870 0.38130 0.21590
H1 H 0.24010 0.29440 0.42260
H2 H 0.20130 0.40680 0.52440
H3 H -0.02610 0.21170 0.35400
H4 H 0.10150 0.17280 0.31920
H5 H 0.20520 0.31660 0.19170
H6 H 0.14400 0.44320 0.14130
N1 N 0.17610 0.43600 0.33300
N2 N 0.08770 0.29960 0.45370
N3 N 0.05360 0.32220 0.23290
N4 N 0.22600 0.53790 0.33460
N5 N 0.01550 0.35250 0.52940
N6 N -0.03330 0.38750 0.20780
O1 O 0.22700 0.59320 0.23880
O2 O 0.26490 0.56870 0.43380
O3 O -0.06930 0.31420 0.52620
O4 O 0.04540 0.42710 0.59900
O5 O -0.11210 0.35340 0.25040
O6 O -0.02360 0.46910 0.13900

loop_
_atom_type_symbol
_atom_type_radius_bond
C 0.68
H 0.20
N 0.68
O 0.68
